data_4506202
loop_
_publ_author_name
'He, Kun-Huan'
'Li, Yun-Wu'
'Chen, Yong-Qiang'
'Song, Wei-Chao'
'Bu, Xian-He'

_publ_section_title
;
 Employing Zinc Clusters as SBUs To Construct (3,8) and (3,14)-Connected
 Coordination Networks: Structures, Topologies, and Luminescence
;
_journal_issue 6
_journal_name_full 'Crystal Growth &amp; Design'
_journal_page_first 2730
_journal_paper_doi 10.1021/cg300218z
_journal_volume 12
_journal_year 2012
_chemical_formula_sum 'C20 H12 N O8 Zn2'
_chemical_formula_weight 525.09
_chemical_name_systematic
; 
 ? 
;
_space_group_IT_number 2
_symmetry_cell_setting triclinic
_symmetry_space_group_name_Hall '-P 1'
_symmetry_space_group_name_H-M 'P -1'
_atom_sites_solution_hydrogens geom
_atom_sites_solution_primary direct
_atom_sites_solution_secondary difmap
_audit_creation_method SHELXL-97
_cell_angle_alpha 67.25(3)
_cell_angle_beta 77.74(3)
_cell_angle_gamma 66.87(3)
_cell_formula_units_Z 2
_cell_length_a 9.7156(19)
_cell_length_b 10.047(2)
_cell_length_c 11.134(2)
_cell_measurement_temperature 293(2)
_cell_measurement_theta_max 25.01
_cell_measurement_theta_min 3.14
_cell_volume 919.4(4)
_computing_cell_refinement PROCESS-AUTO
_computing_data_collection PROCESS-AUTO
_computing_data_reduction CrystalStructure
_computing_publication_material 'CrystalStructure 3.7.0'
_computing_structure_refinement 'SHELXL-97 (Sheldrick, 1997)'
_computing_structure_solution 'SHELXS-97 (Sheldrick, 1990)'
_diffrn_ambient_temperature 293(2)
_diffrn_measured_fraction_theta_full 0.998
_diffrn_measured_fraction_theta_max 0.998
_diffrn_measurement_device_type SCX-MINI
_diffrn_measurement_method multi-scan
_diffrn_radiation_monochromator graphite
_diffrn_radiation_source 'fine-focus sealed tube'
_diffrn_radiation_type MoK\a
_diffrn_radiation_wavelength 0.71073
_diffrn_reflns_av_R_equivalents 0.0472
_diffrn_reflns_av_sigmaI/netI 0.0578
_diffrn_reflns_limit_h_max 11
_diffrn_reflns_limit_h_min -11
_diffrn_reflns_limit_k_max 11
_diffrn_reflns_limit_k_min -11
_diffrn_reflns_limit_l_max 13
_diffrn_reflns_limit_l_min -13
_diffrn_reflns_number 8014
_diffrn_reflns_theta_full 25.01
_diffrn_reflns_theta_max 25.01
_diffrn_reflns_theta_min 3.14
_exptl_absorpt_coefficient_mu 2.662
_exptl_absorpt_correction_T_max 0.427
_exptl_absorpt_correction_T_min 0.245
_exptl_absorpt_correction_type multi-scan
_exptl_absorpt_process_details SADABS
_exptl_crystal_colour colourless
_exptl_crystal_density_diffrn 1.897
_exptl_crystal_density_method 'not measured'
_exptl_crystal_description block
_exptl_crystal_F_000 526.0
_exptl_crystal_size_max 0.25
_exptl_crystal_size_mid 0.17
_exptl_crystal_size_min 0.13
_refine_diff_density_max 0.432
_refine_diff_density_min -0.401
_refine_diff_density_rms 0.091
_refine_ls_extinction_method SHELXL
_refine_ls_goodness_of_fit_ref 1.072
_refine_ls_hydrogen_treatment mixed
_refine_ls_matrix_type full
_refine_ls_number_parameters 284
_refine_ls_number_reflns 3219
_refine_ls_number_restraints 0
_refine_ls_restrained_S_all 1.072
_refine_ls_R_factor_all 0.0660
_refine_ls_R_factor_gt 0.0444
_refine_ls_shift/su_max 0.000
_refine_ls_shift/su_mean 0.000
_refine_ls_structure_factor_coef Fsqd
_refine_ls_weighting_details 'calc w=1/[\s^2^(Fo^2^)+(0.0224P)^2^+1.3313P] where P=(Fo^2^+2Fc^2^)/3'
_refine_ls_weighting_scheme calc
_refine_ls_wR_factor_gt 0.0727
_refine_ls_wR_factor_ref 0.0773
_reflns_number_gt 2562
_reflns_number_total 3219
_reflns_threshold_expression >2sigma(I)
_cod_data_source_file cg300218z_si_002.cif
_cod_data_source_block 1
_cod_depositor_comments
;
The following automatic conversions were performed:

'_symmetry_cell_setting' value 'Triclinic' changed to 'triclinic'
according to /home/saulius/struct/CIF-dictionaries/cif_core.dic
dictionary named 'cif_core.dic' version 2.4.1 from 2010-06-29.

Automatic conversion script
Id: cif_fix_values 1891 2012-01-12 08:04:46Z andrius 
;
_cod_original_cell_volume 919.4(3)
_cod_original_sg_symbol_H-M P-1
_cod_database_code 4506202

loop_
_symmetry_equiv_pos_as_xyz
'x, y, z'
'-x, -y, -z'

loop_
_atom_site_label
_atom_site_type_symbol
_atom_site_fract_x
_atom_site_fract_y
_atom_site_fract_z
_atom_site_U_iso_or_equiv
_atom_site_adp_type
_atom_site_occupancy
_atom_site_symmetry_multiplicity
_atom_site_calc_flag
_atom_site_refinement_flags
C11 C -0.2431(5) 0.3797(5) 0.4999(4) 0.0302(12) Uani 1 1 d .
H11 H -0.2098 0.3503 0.5818 0.036 Uiso 1 1 calc R
O8 O -0.5071(3) 0.1782(3) 0.5910(3) 0.0287(8) Uani 1 1 d .
O7 O -0.3497(3) 0.1799(4) 0.7094(3) 0.0323(8) Uani 1 1 d .
C15 C -0.4072(5) 0.2214(5) 0.6051(4) 0.0222(10) Uani 1 1 d .
C12 C -0.3499(5) 0.3278(5) 0.4865(4) 0.0222(10) Uani 1 1 d .
C13 C -0.3994(5) 0.3729(5) 0.3641(4) 0.0302(12) Uani 1 1 d .
H13 H -0.4721 0.3395 0.3550 0.036 Uiso 1 1 calc R
O4 O 0.3975(3) 0.7409(3) 0.0577(3) 0.0318(8) Uani 1 1 d .
O5 O 0.1725(3) 0.9092(3) 0.0727(3) 0.0279(8) Uani 1 1 d .
C5 C 0.2568(5) 0.7772(5) 0.0723(4) 0.0222(10) Uani 1 1 d .
C4 C 0.1890(5) 0.6561(5) 0.0973(4) 0.0200(10) Uani 1 1 d .
C6 C 0.0327(5) 0.6942(5) 0.1112(4) 0.0222(10) Uani 1 1 d .
H6 H -0.0305 0.7951 0.0998 0.027 Uiso 1 1 calc R
Zn1 Zn 0.57929(5) -0.03345(6) 0.25672(5) 0.01933(15) Uani 1 1 d .
Zn2 Zn 0.37336(5) -0.05656(6) 0.09295(5) 0.01890(15) Uani 1 1 d .
O1 O 0.5959(3) -0.0797(4) 0.1006(3) 0.0168(7) Uani 1 1 d .
O6 O -0.1821(3) 0.6161(3) 0.1603(3) 0.0260(7) Uani 1 1 d .
N1 N 0.7525(4) -0.0416(4) 0.3352(3) 0.0211(8) Uani 1 1 d .
O3 O 0.2722(3) 0.1478(3) 0.1322(3) 0.0233(7) Uani 1 1 d .
O2 O 0.4394(3) 0.1795(3) 0.2213(3) 0.0244(7) Uani 1 1 d .
C18 C 0.9502(5) -0.0108(5) 0.4644(4) 0.0178(10) Uani 1 1 d .
C8 C 0.0667(5) 0.4296(5) 0.1551(4) 0.0219(10) Uani 1 1 d .
H8 H 0.0249 0.3550 0.1706 0.026 Uiso 1 1 calc R
C7 C -0.0251(5) 0.5791(5) 0.1421(4) 0.0188(10) Uani 1 1 d .
C1 C 0.3201(5) 0.2267(5) 0.1658(4) 0.0215(10) Uani 1 1 d .
C2 C 0.2213(5) 0.3910(5) 0.1449(4) 0.0173(9) Uani 1 1 d .
C17 C 0.9632(5) 0.0277(5) 0.3292(4) 0.0288(11) Uani 1 1 d .
H17 H 1.0385 0.0650 0.2796 0.035 Uiso 1 1 calc R
C3 C 0.2830(5) 0.5050(5) 0.1172(4) 0.0213(10) Uani 1 1 d .
H3 H 0.3864 0.4797 0.1120 0.026 Uiso 1 1 calc R
C9 C -0.2349(5) 0.5160(5) 0.2714(4) 0.0221(10) Uani 1 1 d .
C14 C -0.3418(5) 0.4671(5) 0.2552(4) 0.0299(12) Uani 1 1 d .
H14 H -0.3745 0.4966 0.1731 0.036 Uiso 1 1 calc R
C19 C 0.8390(5) -0.0706(6) 0.5318(4) 0.0314(12) Uani 1 1 d .
H19 H 0.8284 -0.1018 0.6225 0.038 Uiso 1 1 calc R
C10 C -0.1856(5) 0.4751(6) 0.3920(4) 0.0318(12) Uani 1 1 d .
H10 H -0.1148 0.5109 0.4009 0.038 Uiso 1 1 calc R
C20 C 0.7441(5) -0.0842(6) 0.4651(5) 0.0332(12) Uani 1 1 d .
H20 H 0.6704 -0.1250 0.5128 0.040 Uiso 1 1 calc R
C16 C 0.8645(5) 0.0104(5) 0.2694(4) 0.0291(11) Uani 1 1 d .
H16 H 0.8756 0.0358 0.1790 0.035 Uiso 1 1 calc R
H1 H 0.647(4) -0.153(4) 0.106(4) 0.000(12) Uiso 1 1 d .

loop_
_atom_site_aniso_label
_atom_site_aniso_U_11
_atom_site_aniso_U_22
_atom_site_aniso_U_33
_atom_site_aniso_U_23
_atom_site_aniso_U_13
_atom_site_aniso_U_12
C11 0.041(3) 0.035(3) 0.018(2) -0.002(2) -0.004(2) -0.023(3)
O8 0.0318(19) 0.0321(19) 0.0261(18) -0.0026(15) -0.0030(15) -0.0217(16)
O7 0.038(2) 0.037(2) 0.0204(18) 0.0032(16) -0.0065(16) -0.0218(17)
C15 0.019(2) 0.019(2) 0.024(3) -0.005(2) 0.003(2) -0.006(2)
C12 0.017(2) 0.019(2) 0.025(3) -0.004(2) 0.000(2) -0.005(2)
C13 0.029(3) 0.036(3) 0.029(3) -0.004(2) -0.004(2) -0.020(2)
O4 0.0300(19) 0.0277(19) 0.046(2) -0.0150(17) 0.0014(17) -0.0178(16)
O5 0.0307(18) 0.0178(17) 0.040(2) -0.0093(15) -0.0093(16) -0.0102(15)
C5 0.032(3) 0.021(3) 0.017(2) -0.004(2) -0.003(2) -0.015(2)
C4 0.026(3) 0.018(2) 0.017(2) -0.005(2) -0.002(2) -0.011(2)
C6 0.023(2) 0.014(2) 0.023(2) -0.005(2) 0.002(2) -0.003(2)
Zn1 0.0192(3) 0.0221(3) 0.0193(3) -0.0063(2) -0.0043(2) -0.0090(2)
Zn2 0.0217(3) 0.0191(3) 0.0192(3) -0.0056(2) -0.0012(2) -0.0113(2)
O1 0.0146(17) 0.0104(17) 0.0209(18) -0.0040(15) -0.0024(14) -0.0006(15)
O6 0.0165(16) 0.0189(16) 0.0301(18) 0.0048(14) 0.0009(14) -0.0074(14)
N1 0.020(2) 0.029(2) 0.019(2) -0.0084(18) -0.0041(17) -0.0121(18)
O3 0.0236(17) 0.0187(16) 0.0318(18) -0.0134(15) -0.0011(14) -0.0072(14)
O2 0.0244(17) 0.0172(16) 0.0310(18) -0.0081(14) -0.0074(15) -0.0038(14)
C18 0.016(2) 0.018(2) 0.018(2) -0.0054(19) -0.0035(19) -0.0051(19)
C8 0.028(3) 0.016(2) 0.024(3) -0.005(2) -0.002(2) -0.012(2)
C7 0.017(2) 0.020(2) 0.016(2) 0.0008(19) -0.0009(19) -0.009(2)
C1 0.023(3) 0.024(3) 0.015(2) -0.004(2) 0.004(2) -0.011(2)
C2 0.023(2) 0.014(2) 0.016(2) -0.0045(19) 0.0017(19) -0.0094(19)
C17 0.027(3) 0.041(3) 0.023(3) -0.006(2) 0.002(2) -0.024(2)
C3 0.020(2) 0.022(3) 0.026(3) -0.009(2) -0.002(2) -0.010(2)
C9 0.017(2) 0.012(2) 0.026(3) 0.003(2) -0.001(2) -0.0031(19)
C14 0.032(3) 0.035(3) 0.019(3) 0.004(2) -0.009(2) -0.017(2)
C19 0.036(3) 0.048(3) 0.016(2) -0.005(2) -0.003(2) -0.026(3)
C10 0.035(3) 0.042(3) 0.029(3) -0.008(2) -0.003(2) -0.026(3)
C20 0.030(3) 0.055(4) 0.027(3) -0.014(3) 0.006(2) -0.031(3)
C16 0.032(3) 0.042(3) 0.020(3) -0.010(2) -0.001(2) -0.020(2)

loop_
_atom_type_symbol
_atom_type_description
_atom_type_scat_dispersion_real
_atom_type_scat_dispersion_imag
_atom_type_scat_source
C C 0.0033 0.0016 'International Tables Vol C Tables 4.2.6.8 and 6.1.1.4'
H H 0.0000 0.0000 'International Tables Vol C Tables 4.2.6.8 and 6.1.1.4'
N N 0.0061 0.0033 'International Tables Vol C Tables 4.2.6.8 and 6.1.1.4'
O O 0.0106 0.0060 'International Tables Vol C Tables 4.2.6.8 and 6.1.1.4'
Zn Zn 0.2839 1.4301 'International Tables Vol C Tables 4.2.6.8 and 6.1.1.4'

loop_
_geom_angle_atom_site_label_1
_geom_angle_atom_site_label_2
_geom_angle_atom_site_label_3
_geom_angle
_geom_angle_site_symmetry_1
_geom_angle_site_symmetry_3
C10 C11 C12 120.3(4) . .
C15 O8 Zn1 118.7(3) . 2_556
C15 O7 Zn2 140.5(3) . 2_556
O7 C15 O8 125.1(4) . .
O7 C15 C12 116.9(4) . .
O8 C15 C12 117.9(4) . .
C11 C12 C13 119.4(4) . .
C11 C12 C15 119.0(4) . .
C13 C12 C15 121.5(4) . .
C14 C13 C12 120.8(4) . .
C5 O4 Zn2 88.7(3) . 1_565
C5 O5 Zn2 86.7(3) . 1_565
O5 C5 O4 121.6(4) . .
O5 C5 C4 119.4(4) . .
O4 C5 C4 118.9(4) . .
O5 C5 Zn2 62.5(2) . 1_565
O4 C5 Zn2 60.4(2) . 1_565
C4 C5 Zn2 165.1(3) . 1_565
C3 C4 C6 120.6(4) . .
C3 C4 C5 119.1(4) . .
C6 C4 C5 120.1(4) . .
C7 C6 C4 118.5(4) . .
O1 Zn1 O2 105.64(13) . .
O1 Zn1 O8 111.01(13) . 2_556
O2 Zn1 O8 111.95(13) . 2_556
O1 Zn1 N1 124.79(14) . .
O2 Zn1 N1 104.72(13) . .
O8 Zn1 N1 98.52(14) 2_556 .
O3 Zn2 O7 90.09(13) . 2_556
O3 Zn2 O1 86.22(12) . 2_655
O7 Zn2 O1 174.76(12) 2_556 2_655
O3 Zn2 O1 96.85(12) . .
O7 Zn2 O1 93.75(12) 2_556 .
O1 Zn2 O1 83.01(13) 2_655 .
O3 Zn2 O4 159.99(12) . 1_545
O7 Zn2 O4 86.66(13) 2_556 1_545
O1 Zn2 O4 98.06(13) 2_655 1_545
O1 Zn2 O4 103.06(13) . 1_545
O3 Zn2 O5 98.89(12) . 1_545
O7 Zn2 O5 86.52(12) 2_556 1_545
O1 Zn2 O5 97.72(12) 2_655 1_545
O1 Zn2 O5 164.26(12) . 1_545
O4 Zn2 O5 61.22(12) 1_545 1_545
O3 Zn2 C5 129.10(14) . 1_545
O7 Zn2 C5 82.15(13) 2_556 1_545
O1 Zn2 C5 103.07(13) 2_655 1_545
O1 Zn2 C5 133.68(14) . 1_545
O4 Zn2 C5 30.89(13) 1_545 1_545
O5 Zn2 C5 30.78(13) 1_545 1_545
O3 Zn2 Zn2 92.05(9) . 2_655
O7 Zn2 Zn2 135.03(9) 2_556 2_655
O1 Zn2 Zn2 41.59(8) 2_655 2_655
O1 Zn2 Zn2 41.42(8) . 2_655
O4 Zn2 Zn2 104.16(9) 1_545 2_655
O5 Zn2 Zn2 137.15(9) 1_545 2_655
C5 Zn2 Zn2 127.78(11) 1_545 2_655
Zn1 O1 Zn2 127.89(16) . 2_655
Zn1 O1 Zn2 100.79(14) . .
Zn2 O1 Zn2 96.99(13) 2_655 .
C9 O6 C7 115.8(3) . .
C20 N1 C16 117.0(4) . .
C20 N1 Zn1 116.3(3) . .
C16 N1 Zn1 126.1(3) . .
C1 O3 Zn2 133.7(3) . .
C1 O2 Zn1 121.5(3) . .
C19 C18 C17 116.8(4) . .
C19 C18 C18 120.5(5) . 2_756
C17 C18 C18 122.7(5) . 2_756
C7 C8 C2 119.8(4) . .
C6 C7 C8 121.7(4) . .
C6 C7 O6 118.7(4) . .
C8 C7 O6 119.7(4) . .
O3 C1 O2 126.4(4) . .
O3 C1 C2 116.7(4) . .
O2 C1 C2 116.8(4) . .
C8 C2 C3 119.6(4) . .
C8 C2 C1 119.5(4) . .
C3 C2 C1 120.9(4) . .
C16 C17 C18 119.8(4) . .
C4 C3 C2 119.7(4) . .
C10 C9 C14 121.9(4) . .
C10 C9 O6 120.5(4) . .
C14 C9 O6 117.6(4) . .
C9 C14 C13 118.5(4) . .
C20 C19 C18 120.1(4) . .
C9 C10 C11 119.0(4) . .
N1 C20 C19 123.2(4) . .
N1 C16 C17 123.0(4) . .

loop_
_geom_bond_atom_site_label_1
_geom_bond_atom_site_label_2
_geom_bond_distance
_geom_bond_site_symmetry_2
C11 C10 1.385(6) .
C11 C12 1.386(6) .
O8 C15 1.266(5) .
O8 Zn1 1.968(3) 2_556
O7 C15 1.247(5) .
O7 Zn2 2.082(3) 2_556
C15 C12 1.504(6) .
C12 C13 1.387(6) .
C13 C14 1.385(6) .
O4 C5 1.260(5) .
O4 Zn2 2.134(3) 1_565
O5 C5 1.257(5) .
O5 Zn2 2.180(3) 1_565
C5 C4 1.511(6) .
C5 Zn2 2.453(4) 1_565
C4 C3 1.387(6) .
C4 C6 1.402(6) .
C6 C7 1.375(6) .
Zn1 O1 1.926(3) .
Zn1 O2 1.967(3) .
Zn1 O8 1.968(3) 2_556
Zn1 N1 2.016(3) .
Zn2 O3 2.073(3) .
Zn2 O7 2.082(3) 2_556
Zn2 O1 2.092(3) 2_655
Zn2 O1 2.098(3) .
Zn2 O4 2.134(3) 1_545
Zn2 O5 2.180(3) 1_545
Zn2 C5 2.453(4) 1_545
Zn2 Zn2 3.1379(14) 2_655
O1 Zn2 2.092(3) 2_655
O6 C9 1.407(5) .
O6 C7 1.410(5) .
N1 C20 1.334(5) .
N1 C16 1.343(5) .
O3 C1 1.256(5) .
O2 C1 1.263(5) .
C18 C19 1.381(6) .
C18 C17 1.392(6) .
C18 C18 1.496(8) 2_756
C8 C7 1.381(6) .
C8 C2 1.387(6) .
C1 C2 1.501(6) .
C2 C3 1.398(5) .
C17 C16 1.373(6) .
C9 C10 1.376(6) .
C9 C14 1.378(6) .
C19 C20 1.375(6) .
